data_4333956
loop_
_publ_author_name
'Daniel M. Zink'
'Michael B\"achle'
'Thomas Baumann'
'Martin Nieger'
'Michael K\"uhn'
'Cong Wang'
'Wim Klopper'
'Uwe Monkowius'
'Thomas Hofbeck'
'Hartmut Yersin'
'Stefan Br\"ase'

_publ_contact_author
;
        Martin Nieger
        Laboratory of Inorganic Chemistry
        Department of Chemistry
        Universitity of Helsinki
        P.O. Box 55
        FIN-00014 University of Helsinki
        Finland
;
_publ_contact_author_email martin.nieger@helsinki.fi
_publ_contact_author_fax '++358 9 191 50198'
_publ_contact_author_phone '++358 9 191 50192'
_publ_section_title
;
 Synthesis, Structure, and Characterization of Dinuclear Copper(I) Halide
 Complexes with P^N Ligands Featuring Exciting Photoluminescence
 Properties
;
_journal_name_full 'Inorganic Chemistry'
_journal_page_first 2292
_journal_page_last 2305
_journal_paper_doi 10.1021/ic300979c
_journal_volume 52
_journal_year 2013
_chemical_formula_moiety 'C63 H66 Cu2 I2 N3 P3'
_chemical_formula_sum 'C63 H66 Cu2 I2 N3 P3'
_chemical_formula_weight 1338.98
_chemical_name_systematic
; 
 ? 
;
_space_group_IT_number 2
_symmetry_cell_setting triclinic
_symmetry_space_group_name_Hall '-P 1'
_symmetry_space_group_name_H-M 'P -1'
_atom_sites_solution_hydrogens geom
_atom_sites_solution_primary direct
_atom_sites_solution_secondary difmap
_audit_creation_method SHELXL-97
_cell_angle_alpha 76.919(6)
_cell_angle_beta 85.219(5)
_cell_angle_gamma 83.058(6)
_cell_formula_units_Z 2
_cell_length_a 11.1800(10)
_cell_length_b 13.5437(8)
_cell_length_c 19.8739(9)
_cell_measurement_reflns_used 743
_cell_measurement_temperature 123(2)
_cell_measurement_theta_max 25.0
_cell_measurement_theta_min 2.5
_cell_volume 2904.8(3)
_computing_cell_refinement EVALCCD
_computing_data_collection Collect
_computing_data_reduction EVALCCD
_computing_molecular_graphics XP
_computing_publication_material 'SHELXL-97 (Sheldrick, 1997)'
_computing_structure_refinement 'SHELXL-97 (Sheldrick, 1997)'
_computing_structure_solution 'SHELXS-97 (Sheldrick, 1990)'
_diffrn_ambient_temperature 123(2)
_diffrn_measured_fraction_theta_full 0.996
_diffrn_measured_fraction_theta_max 0.996
_diffrn_measurement_device_type 'Bruker-Nonius KappaCCD'
_diffrn_measurement_method 'rotation in phi and omega, 1 deg.'
_diffrn_radiation_monochromator graphite
_diffrn_radiation_source 'fine-focus sealed tube'
_diffrn_radiation_type MoK\a
_diffrn_radiation_wavelength 0.71073
_diffrn_reflns_av_R_equivalents 0.0799
_diffrn_reflns_av_sigmaI/netI 0.1012
_diffrn_reflns_limit_h_max 14
_diffrn_reflns_limit_h_min -14
_diffrn_reflns_limit_k_max 16
_diffrn_reflns_limit_k_min -17
_diffrn_reflns_limit_l_max 25
_diffrn_reflns_limit_l_min -25
_diffrn_reflns_number 41830
_diffrn_reflns_theta_full 27.48
_diffrn_reflns_theta_max 27.48
_diffrn_reflns_theta_min 3.05
_exptl_absorpt_coefficient_mu 1.919
_exptl_absorpt_correction_T_max 0.9281
_exptl_absorpt_correction_T_min 0.6294
_exptl_absorpt_correction_type multi-scan
_exptl_absorpt_process_details 'SADABS (Sheldrick, 2008)'
_exptl_crystal_colour yellow
_exptl_crystal_density_diffrn 1.531
_exptl_crystal_density_meas ?
_exptl_crystal_description plates
_exptl_crystal_F_000 1348
_exptl_crystal_size_max 0.20
_exptl_crystal_size_mid 0.08
_exptl_crystal_size_min 0.04
_refine_diff_density_max 1.495
_refine_diff_density_min -1.588
_refine_diff_density_rms 0.176
_refine_ls_extinction_method none
_refine_ls_goodness_of_fit_ref 1.017
_refine_ls_hydrogen_treatment constr
_refine_ls_matrix_type full
_refine_ls_number_parameters 581
_refine_ls_number_reflns 13294
_refine_ls_number_restraints 248
_refine_ls_restrained_S_all 1.034
_refine_ls_R_factor_all 0.1187
_refine_ls_R_factor_gt 0.0681
_refine_ls_shift/su_max 0.000
_refine_ls_shift/su_mean 0.000
_refine_ls_structure_factor_coef Fsqd
_refine_ls_weighting_details 'calc w=1/[\s^2^(Fo^2^)+(0.0635P)^2^+20.7000P] where P=(Fo^2^+2Fc^2^)/3'
_refine_ls_weighting_scheme calc
_refine_ls_wR_factor_gt 0.1480
_refine_ls_wR_factor_ref 0.1712
_reflns_number_gt 8682
_reflns_number_total 13294
_reflns_threshold_expression >2sigma(I)
_cod_data_source_file ic300979c_si_002_04.cif
_cod_data_source_block sb242_compound_15-I
_cod_depositor_comments
;
The following automatic conversions were performed:

'_exptl_crystal_density_meas' value 'none' was changed to '?' - the
value is perceived as not measured.

Automatic conversion script
Id: cif_fix_values 3008 2015-01-20 13:52:24Z robertas 
;
_cod_database_code 4333956

loop_
_symmetry_equiv_pos_as_xyz
'x, y, z'
'-x, -y, -z'

loop_
_atom_site_label
_atom_site_type_symbol
_atom_site_fract_x
_atom_site_fract_y
_atom_site_fract_z
_atom_site_U_iso_or_equiv
_atom_site_adp_type
_atom_site_occupancy
_atom_site_symmetry_multiplicity
_atom_site_calc_flag
_atom_site_refinement_flags
_atom_site_disorder_assembly
_atom_site_disorder_group
I1 I 0.41723(5) 0.47565(4) 0.27915(2) 0.02578(13) Uani 1 1 d . . .
I2 I 0.80241(5) 0.49019(4) 0.24091(3) 0.03091(15) Uani 1 1 d . . .
Cu1 Cu 0.63072(8) 0.36540(6) 0.27026(4) 0.01673(19) Uani 1 1 d . A .
Cu2 Cu 0.58646(8) 0.55820(6) 0.19239(4) 0.01612(18) Uani 1 1 d . . .
P1 P 0.63854(16) 0.30782(12) 0.17217(9) 0.0140(3) Uani 1 1 d . . .
N1 N 0.6022(5) 0.5044(4) 0.1016(3) 0.0148(11) Uani 1 1 d . . .
C2 C 0.6453(6) 0.4101(5) 0.0935(3) 0.0150(13) Uani 1 1 d . . .
C3 C 0.6895(6) 0.3920(5) 0.0297(3) 0.0175(14) Uani 1 1 d . . .
H3 H 0.7216 0.3249 0.0263 0.021 Uiso 1 1 calc R . .
C4 C 0.6879(6) 0.4695(5) -0.0294(3) 0.0163(13) Uani 1 1 d . . .
C5 C 0.6396(6) 0.5655(5) -0.0212(3) 0.0188(14) Uani 1 1 d . . .
H5 H 0.6354 0.6214 -0.0600 0.023 Uiso 1 1 calc R . .
C6 C 0.5977(6) 0.5794(5) 0.0438(3) 0.0176(14) Uani 1 1 d . . .
H6 H 0.5638 0.6456 0.0481 0.021 Uiso 1 1 calc R . .
C7 C 0.7333(7) 0.4510(5) -0.0992(4) 0.0254(16) Uani 1 1 d . . .
H7A H 0.6784 0.4916 -0.1343 0.030 Uiso 1 1 calc R . .
H7B H 0.7303 0.3781 -0.0989 0.030 Uiso 1 1 calc R . .
C8 C 0.8619(7) 0.4780(6) -0.1209(4) 0.0311(18) Uani 1 1 d . . .
H8 H 0.8841 0.4575 -0.1659 0.037 Uiso 1 1 calc R . .
C9 C 0.8719(9) 0.5903(8) -0.1336(6) 0.051(3) Uani 1 1 d . . .
H9A H 0.9555 0.6034 -0.1481 0.076 Uiso 1 1 calc R . .
H9B H 0.8482 0.6142 -0.0909 0.076 Uiso 1 1 calc R . .
H9C H 0.8187 0.6267 -0.1700 0.076 Uiso 1 1 calc R . .
C10 C 0.9514(9) 0.4171(9) -0.0700(6) 0.062(3) Uani 1 1 d . . .
H10A H 0.9416 0.3444 -0.0625 0.093 Uiso 1 1 calc R . .
H10B H 0.9368 0.4388 -0.0260 0.093 Uiso 1 1 calc R . .
H10C H 1.0337 0.4288 -0.0887 0.093 Uiso 1 1 calc R . .
C11 C 0.7680(6) 0.2187(5) 0.1568(3) 0.0158(14) Uani 1 1 d . . .
C12 C 0.7606(7) 0.1146(5) 0.1682(4) 0.0307(18) Uani 1 1 d . . .
H12 H 0.6850 0.0887 0.1823 0.037 Uiso 1 1 calc R . .
C13 C 0.8611(8) 0.0483(6) 0.1595(5) 0.039(2) Uani 1 1 d . . .
H13 H 0.8542 -0.0227 0.1670 0.047 Uiso 1 1 calc R . .
C14 C 0.9712(8) 0.0839(6) 0.1401(4) 0.0307(18) Uani 1 1 d . . .
H14 H 1.0408 0.0381 0.1344 0.037 Uiso 1 1 calc R . .
C15 C 0.9795(7) 0.1864(6) 0.1289(4) 0.0316(18) Uani 1 1 d . . .
H15 H 1.0556 0.2115 0.1153 0.038 Uiso 1 1 calc R . .
C16 C 0.8800(7) 0.2535(6) 0.1368(4) 0.0262(17) Uani 1 1 d . . .
H16 H 0.8879 0.3244 0.1285 0.031 Uiso 1 1 calc R . .
C17 C 0.5130(6) 0.2407(5) 0.1595(4) 0.0194(14) Uani 1 1 d . . .
C18 C 0.5027(7) 0.2062(5) 0.0995(4) 0.0257(16) Uani 1 1 d . . .
H18 H 0.5610 0.2208 0.0621 0.031 Uiso 1 1 calc R . .
C19 C 0.4089(8) 0.1509(6) 0.0935(5) 0.034(2) Uani 1 1 d . . .
H19 H 0.4012 0.1304 0.0516 0.041 Uiso 1 1 calc R . .
C20 C 0.3275(8) 0.1262(7) 0.1483(6) 0.047(3) Uani 1 1 d . . .
H20 H 0.2648 0.0864 0.1449 0.056 Uiso 1 1 calc R . .
C21 C 0.3359(8) 0.1587(8) 0.2086(6) 0.054(3) Uani 1 1 d . . .
H21 H 0.2794 0.1411 0.2466 0.065 Uiso 1 1 calc R . .
C22 C 0.4287(8) 0.2181(7) 0.2134(5) 0.040(2) Uani 1 1 d . . .
H22 H 0.4329 0.2426 0.2542 0.048 Uiso 1 1 calc R . .
P2 P 0.64608(18) 0.25923(14) 0.37400(10) 0.0251(4) Uani 1 1 d D . .
N23 N 0.4996(9) 0.1071(6) 0.3814(4) 0.0434(17) Uiso 0.641(5) 1 d PDU A 1
C24 C 0.5093(8) 0.1974(6) 0.4004(3) 0.0339(15) Uani 1 1 d DU A .
C25 C 0.4067(7) 0.2483(6) 0.4264(3) 0.0312(14) Uani 1 1 d DU . .
H25 H 0.4136 0.3107 0.4393 0.037 Uiso 0.641(5) 1 calc PR A 1
H25' H 0.4080 0.3184 0.4263 0.037 Uiso 0.359(5) 1 calc PR A 2
C26 C 0.2968(9) 0.2124(7) 0.4339(5) 0.0338(16) Uiso 0.641(5) 1 d PDU A 1
C27 C 0.2908(11) 0.1192(8) 0.4142(5) 0.0366(19) Uiso 0.641(5) 1 d PDU A 1
H27 H 0.2163 0.0905 0.4190 0.044 Uiso 0.641(5) 1 calc PR A 1
C28 C 0.3908(11) 0.0715(9) 0.3887(5) 0.0371(19) Uiso 0.641(5) 1 d PDU A 1
H28 H 0.3845 0.0095 0.3752 0.045 Uiso 0.641(5) 1 calc PR A 1
C29 C 0.1885(9) 0.2656(7) 0.4634(5) 0.047(2) Uani 1 1 d DU . .
H29A H 0.2127 0.2945 0.5011 0.056 Uiso 0.641(5) 1 calc PR A 1
H29B H 0.1311 0.2153 0.4839 0.056 Uiso 0.641(5) 1 calc PR A 1
H29C H 0.2094 0.3335 0.4663 0.056 Uiso 0.359(5) 1 calc PR A 2
H29D H 0.1560 0.2339 0.5101 0.056 Uiso 0.359(5) 1 calc PR A 2
C30 C 0.1257(14) 0.3495(11) 0.4117(6) 0.054(3) Uiso 0.641(5) 1 d PDU A 1
H30 H 0.1834 0.4026 0.4029 0.065 Uiso 0.641(5) 1 calc PR A 1
C31 C 0.1139(19) 0.3352(15) 0.3438(7) 0.072(5) Uiso 0.641(5) 1 d PDU A 1
H31A H 0.1894 0.3007 0.3276 0.108 Uiso 0.641(5) 1 calc PR A 1
H31B H 0.0963 0.4016 0.3124 0.108 Uiso 0.641(5) 1 calc PR A 1
H31C H 0.0479 0.2933 0.3447 0.108 Uiso 0.641(5) 1 calc PR A 1
C32 C 0.0191(15) 0.4010(14) 0.4402(10) 0.073(5) Uiso 0.641(5) 1 d PDU A 1
H32A H 0.0339 0.4088 0.4865 0.109 Uiso 0.641(5) 1 calc PR A 1
H32B H -0.0490 0.3606 0.4432 0.109 Uiso 0.641(5) 1 calc PR A 1
H32C H 0.0001 0.4683 0.4102 0.109 Uiso 0.641(5) 1 calc PR A 1
N23' N 0.5148(13) 0.0973(8) 0.3989(6) 0.0434(17) Uiso 0.359(5) 1 d PDU A 2
C26' C 0.3052(10) 0.2044(9) 0.4517(6) 0.0338(16) Uiso 0.359(5) 1 d PDU A 2
C27' C 0.3138(15) 0.1002(11) 0.4493(9) 0.0366(19) Uiso 0.359(5) 1 d PDU A 2
H27' H 0.2467 0.0627 0.4658 0.044 Uiso 0.359(5) 1 calc PR A 2
C28' C 0.4142(15) 0.0532(12) 0.4244(9) 0.0371(19) Uiso 0.359(5) 1 d PDU A 2
H28' H 0.4145 -0.0171 0.4248 0.045 Uiso 0.359(5) 1 calc PR A 2
C30' C 0.0853(16) 0.285(2) 0.4176(9) 0.054(3) Uiso 0.359(5) 1 d PDU A 2
H30' H 0.0531 0.2171 0.4287 0.065 Uiso 0.359(5) 1 calc PR A 2
C31' C 0.110(3) 0.300(3) 0.3443(9) 0.072(5) Uiso 0.359(5) 1 d PDU A 2
H31D H 0.1802 0.2534 0.3346 0.108 Uiso 0.359(5) 1 calc PR A 2
H31E H 0.1273 0.3705 0.3253 0.108 Uiso 0.359(5) 1 calc PR A 2
H31F H 0.0399 0.2863 0.3228 0.108 Uiso 0.359(5) 1 calc PR A 2
C32' C -0.0171(19) 0.350(3) 0.4372(16) 0.073(5) Uiso 0.359(5) 1 d PDU A 2
H32D H -0.0281 0.3363 0.4878 0.109 Uiso 0.359(5) 1 calc PR A 2
H32E H -0.0896 0.3357 0.4180 0.109 Uiso 0.359(5) 1 calc PR A 2
H32F H -0.0034 0.4213 0.4193 0.109 Uiso 0.359(5) 1 calc PR A 2
C33 C 0.6666(9) 0.3071(6) 0.4478(3) 0.0296(18) Uiso 0.641(5) 1 d PGDU A 1
C34 C 0.6325(9) 0.4098(5) 0.4457(4) 0.037(3) Uiso 0.641(5) 1 d PGDU A 1
H34 H 0.6023 0.4531 0.4047 0.044 Uiso 0.641(5) 1 calc PR A 1
C35 C 0.6426(9) 0.4493(5) 0.5035(4) 0.050(3) Uiso 0.641(5) 1 d PGU A 1
H35 H 0.6193 0.5195 0.5020 0.060 Uiso 0.641(5) 1 calc PR A 1
C36 C 0.6868(9) 0.3860(7) 0.5634(4) 0.039(2) Uiso 0.641(5) 1 d PGU A 1
H36 H 0.6937 0.4130 0.6029 0.047 Uiso 0.641(5) 1 calc PR A 1
C37 C 0.7209(10) 0.2832(6) 0.5656(3) 0.055(3) Uiso 0.641(5) 1 d PGU A 1
H37 H 0.7512 0.2399 0.6065 0.066 Uiso 0.641(5) 1 calc PR A 1
C38 C 0.7108(9) 0.2438(5) 0.5078(4) 0.049(3) Uiso 0.641(5) 1 d PGDU A 1
H38 H 0.7341 0.1735 0.5092 0.058 Uiso 0.641(5) 1 calc PR A 1
C33' C 0.6621(15) 0.3307(9) 0.4430(5) 0.0296(18) Uiso 0.359(5) 1 d PGDU A 2
C34' C 0.7019(15) 0.4270(9) 0.4241(5) 0.036(4) Uiso 0.359(5) 1 d PGDU A 2
H34' H 0.7198 0.4563 0.3767 0.043 Uiso 0.359(5) 1 calc PR A 2
C35' C 0.7156(16) 0.4805(9) 0.4745(7) 0.038(4) Uiso 0.359(5) 1 d PGU A 2
H35' H 0.7428 0.5463 0.4615 0.045 Uiso 0.359(5) 1 calc PR A 2
C36' C 0.6894(16) 0.4377(11) 0.5438(6) 0.039(2) Uiso 0.359(5) 1 d PGU A 2
H36' H 0.6988 0.4743 0.5782 0.047 Uiso 0.359(5) 1 calc PR A 2
C37' C 0.6496(16) 0.3414(11) 0.5627(4) 0.041(4) Uiso 0.359(5) 1 d PGU A 2
H37' H 0.6317 0.3121 0.6101 0.049 Uiso 0.359(5) 1 calc PR A 2
C38' C 0.6359(15) 0.2879(9) 0.5123(5) 0.040(4) Uiso 0.359(5) 1 d PGDU A 2
H38' H 0.6087 0.2221 0.5253 0.048 Uiso 0.359(5) 1 calc PR A 2
C39 C 0.7654(6) 0.1548(5) 0.3682(4) 0.027(2) Uiso 0.641(5) 1 d PGDU A 1
C40 C 0.8670(6) 0.1813(4) 0.3257(4) 0.026(2) Uiso 0.641(5) 1 d PGDU A 1
H40 H 0.8684 0.2483 0.2981 0.031 Uiso 0.641(5) 1 calc PR A 1
C41 C 0.9666(6) 0.1096(6) 0.3237(4) 0.031(2) Uiso 0.641(5) 1 d PGU A 1
H41 H 1.0361 0.1277 0.2947 0.037 Uiso 0.641(5) 1 calc PR A 1
C42 C 0.9646(7) 0.0115(5) 0.3642(5) 0.042(2) Uiso 0.641(5) 1 d PGU A 1
H42 H 1.0327 -0.0375 0.3628 0.051 Uiso 0.641(5) 1 calc PR A 1
C43 C 0.8630(8) -0.0149(5) 0.4066(5) 0.054(3) Uiso 0.641(5) 1 d PGU A 1
H43 H 0.8616 -0.0820 0.4342 0.064 Uiso 0.641(5) 1 calc PR A 1
C44 C 0.7634(7) 0.0567(6) 0.4086(4) 0.045(3) Uiso 0.641(5) 1 d PGDU A 1
H44 H 0.6939 0.0386 0.4376 0.054 Uiso 0.641(5) 1 calc PR A 1
C39' C 0.7759(11) 0.1607(9) 0.3911(6) 0.027(2) Uiso 0.359(5) 1 d PGDU A 2
C40' C 0.8096(13) 0.1061(11) 0.3400(6) 0.042(4) Uiso 0.359(5) 1 d PGDU A 2
H40' H 0.7694 0.1230 0.2980 0.050 Uiso 0.359(5) 1 calc PR A 2
C41' C 0.9022(13) 0.0268(10) 0.3502(7) 0.045(4) Uiso 0.359(5) 1 d PGU A 2
H41' H 0.9252 -0.0105 0.3152 0.054 Uiso 0.359(5) 1 calc PR A 2
C42' C 0.9610(12) 0.0021(10) 0.4117(8) 0.042(2) Uiso 0.359(5) 1 d PGU A 2
H42' H 1.0243 -0.0520 0.4187 0.051 Uiso 0.359(5) 1 calc PR A 2
C43' C 0.9273(12) 0.0567(11) 0.4629(7) 0.038(4) Uiso 0.359(5) 1 d PGU A 2
H43' H 0.9675 0.0398 0.5049 0.045 Uiso 0.359(5) 1 calc PR A 2
C44' C 0.8348(12) 0.1360(10) 0.4526(6) 0.037(4) Uiso 0.359(5) 1 d PGDU A 2
H44' H 0.8117 0.1733 0.4876 0.045 Uiso 0.359(5) 1 calc PR A 2
P3 P 0.55218(17) 0.72672(13) 0.18101(9) 0.0163(4) Uani 1 1 d . . .
N45 N 0.3693(6) 0.7917(4) 0.0949(3) 0.0191(12) Uani 1 1 d . . .
C46 C 0.3952(7) 0.7761(5) 0.1615(3) 0.0190(15) Uani 1 1 d . . .
C47 C 0.3061(7) 0.7856(5) 0.2146(4) 0.0226(16) Uani 1 1 d . . .
H47 H 0.3286 0.7735 0.2610 0.027 Uiso 1 1 calc R . .
C48 C 0.1885(7) 0.8116(6) 0.2006(4) 0.0266(17) Uani 1 1 d . . .
C49 C 0.1610(7) 0.8293(5) 0.1315(4) 0.0237(16) Uani 1 1 d . . .
H49 H 0.0802 0.8491 0.1186 0.028 Uiso 1 1 calc R . .
C50 C 0.2520(7) 0.8178(5) 0.0823(4) 0.0254(17) Uani 1 1 d . . .
H50 H 0.2305 0.8292 0.0357 0.030 Uiso 1 1 calc R . .
C51 C 0.0894(7) 0.8173(7) 0.2572(4) 0.037(2) Uani 1 1 d . . .
H51A H 0.0356 0.8814 0.2439 0.044 Uiso 1 1 calc R . .
H51B H 0.1261 0.8186 0.3006 0.044 Uiso 1 1 calc R . .
C52 C 0.0117(9) 0.7227(8) 0.2702(6) 0.057(3) Uani 1 1 d . . .
H52 H -0.0231 0.7202 0.2259 0.069 Uiso 1 1 calc R . .
C53 C 0.0840(10) 0.6261(8) 0.2959(6) 0.057(3) Uani 1 1 d . . .
H53A H 0.1521 0.6170 0.2627 0.086 Uiso 1 1 calc R . .
H53B H 0.0338 0.5699 0.3015 0.086 Uiso 1 1 calc R . .
H53C H 0.1144 0.6266 0.3406 0.086 Uiso 1 1 calc R . .
C54 C -0.0908(13) 0.7386(12) 0.3236(9) 0.107(6) Uani 1 1 d . . .
H54A H -0.1395 0.8033 0.3066 0.160 Uiso 1 1 calc R . .
H54B H -0.0571 0.7403 0.3672 0.160 Uiso 1 1 calc R . .
H54C H -0.1416 0.6826 0.3312 0.160 Uiso 1 1 calc R . .
C55 C 0.6390(6) 0.8087(5) 0.1143(3) 0.0169(14) Uani 1 1 d . . .
C56 C 0.6004(7) 0.9095(5) 0.0848(3) 0.0201(15) Uani 1 1 d . . .
H56 H 0.5219 0.9375 0.0975 0.024 Uiso 1 1 calc R . .
C57 C 0.6727(7) 0.9695(5) 0.0378(4) 0.0219(15) Uani 1 1 d . . .
H57 H 0.6440 1.0381 0.0181 0.026 Uiso 1 1 calc R . .
C58 C 0.7887(7) 0.9299(5) 0.0189(4) 0.0228(15) Uani 1 1 d . . .
H58 H 0.8398 0.9717 -0.0129 0.027 Uiso 1 1 calc R . .
C59 C 0.8282(7) 0.8298(6) 0.0467(4) 0.0242(16) Uani 1 1 d . . .
H59 H 0.9061 0.8020 0.0330 0.029 Uiso 1 1 calc R . .
C60 C 0.7551(7) 0.7690(5) 0.0946(4) 0.0228(16) Uani 1 1 d . . .
H60 H 0.7839 0.7004 0.1141 0.027 Uiso 1 1 calc R . .
C61 C 0.5729(7) 0.7726(6) 0.2585(4) 0.0224(15) Uani 1 1 d . . .
C62 C 0.5825(9) 0.7046(6) 0.3207(4) 0.039(2) Uani 1 1 d . . .
H62 H 0.5805 0.6340 0.3232 0.046 Uiso 1 1 calc R . .
C63 C 0.5951(12) 0.7391(8) 0.3804(5) 0.062(3) Uani 1 1 d . . .
H63 H 0.5977 0.6920 0.4239 0.075 Uiso 1 1 calc R . .
C64 C 0.6039(10) 0.8410(7) 0.3771(5) 0.049(3) Uani 1 1 d . . .
H64 H 0.6180 0.8633 0.4175 0.058 Uiso 1 1 calc R . .
C65 C 0.5924(9) 0.9086(7) 0.3161(4) 0.042(2) Uani 1 1 d . . .
H65 H 0.5947 0.9792 0.3139 0.050 Uiso 1 1 calc R . .
C66 C 0.5771(9) 0.8755(6) 0.2567(4) 0.039(2) Uani 1 1 d . . .
H66 H 0.5693 0.9237 0.2140 0.047 Uiso 1 1 calc R . .

loop_
_atom_site_aniso_label
_atom_site_aniso_U_11
_atom_site_aniso_U_22
_atom_site_aniso_U_33
_atom_site_aniso_U_23
_atom_site_aniso_U_13
_atom_site_aniso_U_12
I1 0.0267(3) 0.0286(3) 0.0204(2) -0.00255(19) 0.00196(19) -0.0043(2)
I2 0.0275(3) 0.0249(3) 0.0383(3) -0.0007(2) -0.0064(2) -0.0033(2)
Cu1 0.0247(5) 0.0138(4) 0.0121(4) -0.0029(3) 0.0021(3) -0.0055(3)
Cu2 0.0213(5) 0.0115(4) 0.0146(4) -0.0023(3) 0.0000(3) 0.0003(3)
P1 0.0161(9) 0.0114(8) 0.0147(8) -0.0037(6) 0.0004(6) -0.0012(7)
N1 0.015(3) 0.016(3) 0.015(3) -0.004(2) -0.002(2) -0.004(2)
C2 0.015(3) 0.013(3) 0.019(3) -0.007(3) -0.004(3) 0.001(3)
C3 0.021(4) 0.016(3) 0.016(3) -0.004(3) -0.002(3) -0.002(3)
C4 0.018(4) 0.018(3) 0.014(3) -0.004(3) -0.002(3) -0.004(3)
C5 0.022(4) 0.020(3) 0.013(3) 0.000(3) -0.005(3) 0.000(3)
C6 0.020(4) 0.014(3) 0.018(3) 0.000(3) -0.005(3) 0.001(3)
C7 0.039(5) 0.017(4) 0.019(4) -0.004(3) 0.002(3) -0.003(3)
C8 0.032(5) 0.038(5) 0.021(4) -0.007(3) 0.005(3) 0.003(4)
C9 0.036(6) 0.054(6) 0.066(7) -0.020(5) 0.018(5) -0.021(5)
C10 0.037(6) 0.084(8) 0.054(7) -0.005(6) 0.007(5) 0.017(6)
C11 0.022(4) 0.014(3) 0.010(3) -0.002(2) -0.002(3) 0.000(3)
C12 0.027(4) 0.016(4) 0.047(5) -0.001(3) -0.010(4) 0.001(3)
C13 0.035(5) 0.018(4) 0.065(6) -0.009(4) -0.018(4) 0.005(4)
C14 0.030(5) 0.026(4) 0.035(4) -0.011(3) -0.002(3) 0.012(3)
C15 0.024(4) 0.027(4) 0.038(5) -0.001(3) 0.010(3) 0.000(3)
C16 0.022(4) 0.018(4) 0.037(4) -0.006(3) 0.005(3) 0.002(3)
C17 0.021(4) 0.015(3) 0.020(4) 0.001(3) -0.005(3) 0.002(3)
C18 0.028(4) 0.021(4) 0.029(4) -0.007(3) -0.005(3) 0.001(3)
C19 0.036(5) 0.017(4) 0.054(6) -0.014(4) -0.026(4) 0.008(3)
C20 0.026(5) 0.040(5) 0.085(8) -0.034(5) -0.008(5) -0.002(4)
C21 0.026(5) 0.065(7) 0.083(8) -0.034(6) 0.016(5) -0.027(5)
C22 0.035(5) 0.050(5) 0.047(5) -0.031(5) 0.010(4) -0.020(4)
P2 0.0252(11) 0.0183(9) 0.0234(10) 0.0062(8) 0.0070(8) 0.0042(8)
C24 0.034(3) 0.028(3) 0.033(3) 0.002(2) 0.004(2) -0.002(2)
C25 0.033(3) 0.029(3) 0.027(3) 0.001(2) 0.003(2) 0.001(2)
C29 0.041(4) 0.047(4) 0.044(4) 0.001(3) 0.012(3) -0.004(3)
P3 0.0222(10) 0.0125(8) 0.0130(8) -0.0021(6) 0.0021(7) -0.0003(7)
N45 0.033(4) 0.011(3) 0.013(3) 0.000(2) 0.000(2) -0.006(2)
C46 0.030(4) 0.012(3) 0.015(3) -0.002(3) -0.004(3) 0.001(3)
C47 0.026(4) 0.025(4) 0.015(3) -0.003(3) -0.001(3) 0.006(3)
C48 0.030(4) 0.022(4) 0.024(4) -0.003(3) 0.000(3) 0.006(3)
C49 0.025(4) 0.016(3) 0.028(4) -0.003(3) -0.005(3) 0.005(3)
C50 0.038(5) 0.015(3) 0.023(4) -0.003(3) -0.009(3) -0.001(3)
C51 0.026(4) 0.046(5) 0.032(5) -0.007(4) -0.004(4) 0.019(4)
C52 0.039(6) 0.048(6) 0.069(7) 0.001(5) 0.027(5) 0.012(5)
C53 0.052(7) 0.063(7) 0.059(7) -0.014(6) 0.001(5) -0.016(6)
C54 0.072(10) 0.094(11) 0.138(14) -0.023(10) 0.071(10) -0.003(8)
C55 0.020(4) 0.015(3) 0.017(3) -0.006(3) -0.001(3) 0.000(3)
C56 0.027(4) 0.015(3) 0.019(4) -0.006(3) 0.001(3) -0.003(3)
C57 0.034(4) 0.010(3) 0.021(4) 0.000(3) -0.001(3) -0.007(3)
C58 0.027(4) 0.017(3) 0.023(4) 0.000(3) 0.003(3) -0.011(3)
C59 0.018(4) 0.027(4) 0.025(4) -0.006(3) 0.009(3) 0.003(3)
C60 0.031(4) 0.013(3) 0.024(4) -0.004(3) -0.003(3) 0.000(3)
C61 0.023(4) 0.026(4) 0.019(4) -0.009(3) 0.000(3) -0.001(3)
C62 0.073(7) 0.020(4) 0.023(4) -0.008(3) -0.018(4) 0.009(4)
C63 0.112(10) 0.045(6) 0.031(5) -0.011(4) -0.040(6) 0.021(6)
C64 0.076(8) 0.042(5) 0.036(5) -0.025(4) -0.018(5) 0.004(5)
C65 0.072(7) 0.030(4) 0.032(5) -0.019(4) 0.006(4) -0.021(5)
C66 0.078(7) 0.022(4) 0.020(4) -0.006(3) 0.008(4) -0.014(4)

loop_
_atom_type_symbol
_atom_type_description
_atom_type_scat_dispersion_real
_atom_type_scat_dispersion_imag
_atom_type_scat_source
C C 0.0033 0.0016 'International Tables Vol C Tables 4.2.6.8 and 6.1.1.4'
H H 0.0000 0.0000 'International Tables Vol C Tables 4.2.6.8 and 6.1.1.4'
N N 0.0061 0.0033 'International Tables Vol C Tables 4.2.6.8 and 6.1.1.4'
P P 0.1023 0.0942 'International Tables Vol C Tables 4.2.6.8 and 6.1.1.4'
Cu Cu 0.3201 1.2651 'International Tables Vol C Tables 4.2.6.8 and 6.1.1.4'
I I -0.4742 1.8119 'International Tables Vol C Tables 4.2.6.8 and 6.1.1.4'

loop_
_geom_angle_atom_site_label_1
_geom_angle_atom_site_label_2
_geom_angle_atom_site_label_3
_geom_angle
Cu2 I1 Cu1 61.97(3)
Cu1 I2 Cu2 61.86(3)
P2 Cu1 P1 121.86(8)
P2 Cu1 I2 112.83(6)
P1 Cu1 I2 100.97(5)
P2 Cu1 I1 104.68(6)
P1 Cu1 I1 107.20(6)
I2 Cu1 I1 108.82(3)
P2 Cu1 Cu2 149.79(6)
P1 Cu1 Cu2 88.12(5)
I2 Cu1 Cu2 59.15(3)
I1 Cu1 Cu2 58.17(3)
N1 Cu2 P3 116.62(16)
N1 Cu2 I1 111.52(15)
P3 Cu2 I1 107.47(6)
N1 Cu2 I2 100.52(15)
P3 Cu2 I2 110.43(6)
I1 Cu2 I2 110.12(3)
N1 Cu2 Cu1 91.44(15)
P3 Cu2 Cu1 151.87(6)
I1 Cu2 Cu1 59.86(3)
I2 Cu2 Cu1 58.99(3)
C11 P1 C17 101.7(3)
C11 P1 C2 102.3(3)
C17 P1 C2 103.6(3)
C11 P1 Cu1 117.1(2)
C17 P1 Cu1 117.1(2)
C2 P1 Cu1 113.1(2)
C6 N1 C2 116.8(6)
C6 N1 Cu2 113.4(4)
C2 N1 Cu2 127.5(4)
N1 C2 C3 121.7(6)
N1 C2 P1 115.7(5)
C3 C2 P1 122.7(5)
C2 C3 C4 121.5(6)
C2 C3 H3 119.3
C4 C3 H3 119.3
C5 C4 C3 116.5(6)
C5 C4 C7 121.2(6)
C3 C4 C7 122.2(6)
C6 C5 C4 119.5(6)
C6 C5 H5 120.2
C4 C5 H5 120.2
N1 C6 C5 123.9(6)
N1 C6 H6 118.1
C5 C6 H6 118.1
C4 C7 C8 114.2(6)
C4 C7 H7A 108.7
C8 C7 H7A 108.7
C4 C7 H7B 108.7
C8 C7 H7B 108.7
H7A C7 H7B 107.6
C9 C8 C10 111.7(9)
C9 C8 C7 112.9(7)
C10 C8 C7 111.6(7)
C9 C8 H8 106.7
C10 C8 H8 106.7
C7 C8 H8 106.7
C8 C9 H9A 109.5
C8 C9 H9B 109.5
H9A C9 H9B 109.5
C8 C9 H9C 109.5
H9A C9 H9C 109.5
H9B C9 H9C 109.5
C8 C10 H10A 109.5
C8 C10 H10B 109.5
H10A C10 H10B 109.5
C8 C10 H10C 109.5
H10A C10 H10C 109.5
H10B C10 H10C 109.5
C16 C11 C12 117.9(7)
C16 C11 P1 120.0(5)
C12 C11 P1 122.1(6)
C13 C12 C11 120.9(8)
C13 C12 H12 119.5
C11 C12 H12 119.5
C14 C13 C12 120.4(8)
C14 C13 H13 119.8
C12 C13 H13 119.8
C15 C14 C13 119.1(7)
C15 C14 H14 120.5
C13 C14 H14 120.5
C14 C15 C16 121.2(8)
C14 C15 H15 119.4
C16 C15 H15 119.4
C15 C16 C11 120.5(7)
C15 C16 H16 119.8
C11 C16 H16 119.8
C22 C17 C18 118.6(7)
C22 C17 P1 118.1(6)
C18 C17 P1 123.2(6)
C19 C18 C17 121.2(8)
C19 C18 H18 119.4
C17 C18 H18 119.4
C20 C19 C18 119.6(8)
C20 C19 H19 120.2
C18 C19 H19 120.2
C19 C20 C21 120.4(8)
C19 C20 H20 119.8
C21 C20 H20 119.8
C20 C21 C22 119.7(9)
C20 C21 H21 120.2
C22 C21 H21 120.2
C17 C22 C21 120.4(8)
C17 C22 H22 119.8
C21 C22 H22 119.8
C33 P2 C24 101.6(4)
C33 P2 C39 108.6(4)
C24 P2 C39 105.0(4)
C33 P2 C39' 92.9(4)
C24 P2 C39' 107.8(6)
C39 P2 C39' 15.8(4)
C33 P2 C33' 9.2(5)
C24 P2 C33' 104.9(5)
C39 P2 C33' 115.3(6)
C39' P2 C33' 99.8(6)
C33 P2 Cu1 120.1(3)
C24 P2 Cu1 111.0(2)
C39 P2 Cu1 109.4(3)
C39' P2 Cu1 120.7(4)
C33' P2 Cu1 111.1(4)
C28 N23 C24 118.7(9)
N23' C24 N23 16.3(4)
N23' C24 C25 121.6(9)
N23 C24 C25 118.9(8)
N23' C24 P2 117.1(8)
N23 C24 P2 118.7(7)
C25 C24 P2 121.1(6)
C26' C25 C26 15.3(5)
C26' C25 C24 124.0(9)
C26 C25 C24 122.5(8)
C26' C25 H25 114.9
C26 C25 H25 118.8
C24 C25 H25 118.8
C26' C25 H25' 118.0
C26 C25 H25' 117.1
C24 C25 H25' 118.0
H25 C25 H25' 16.1
C25 C26 C27 116.9(9)
C25 C26 C29 122.2(9)
C27 C26 C29 120.9(9)
C28 C27 C26 119.8(11)
C28 C27 H27 120.1
C26 C27 H27 120.1
C27 C28 N23 123.3(11)
C27 C28 H28 118.3
N23 C28 H28 118.3
C26 C29 C26' 14.0(5)
C26 C29 C30' 112.3(10)
C26' C29 C30' 125.0(10)
C26 C29 C30 113.8(8)
C26' C29 C30 126.8(9)
C30' C29 C30 39.5(12)
C26 C29 H29A 108.8
C26' C29 H29A 97.7
C30' C29 H29A 136.2
C30 C29 H29A 108.8
C26 C29 H29B 108.8
C26' C29 H29B 105.5
C30' C29 H29B 72.7
C30 C29 H29B 108.8
H29A C29 H29B 107.7
C26 C29 H29C 107.4
C26' C29 H29C 106.1
C30' C29 H29C 106.1
C30 C29 H29C 68.1
H29A C29 H29C 45.8
H29B C29 H29C 141.1
C26 C29 H29D 118.0
C26' C29 H29D 106.1
C30' C29 H29D 106.1
C30 C29 H29D 126.7
H29A C29 H29D 65.5
H29B C29 H29D 42.4
H29C C29 H29D 106.3
C31 C30 C32 113.9(14)
C31 C30 C29 119.4(11)
C32 C30 C29 113.9(10)
C31 C30 H30 102.1
C32 C30 H30 102.1
C29 C30 H30 102.1
C30 C31 H31A 109.5
C30 C31 H31B 109.5
H31A C31 H31B 109.5
C30 C31 H31C 109.5
H31A C31 H31C 109.5
H31B C31 H31C 109.5
C30 C32 H32A 109.5
C30 C32 H32B 109.5
H32A C32 H32B 109.5
C30 C32 H32C 109.5
H32A C32 H32C 109.5
H32B C32 H32C 109.5
C28' N23' C24 114.5(11)
C25 C26' C27' 113.0(11)
C25 C26' C29 122.1(10)
C27' C26' C29 123.1(11)
C28' C27' C26' 121.5(13)
C28' C27' H27' 119.3
C26' C27' H27' 119.3
C27' C28' N23' 125.4(14)
C27' C28' H28' 117.3
N23' C28' H28' 117.3
C31' C30' C32' 113.8(17)
C31' C30' C29 118.9(13)
C32' C30' C29 115.7(13)
C31' C30' H30' 101.5
C32' C30' H30' 101.5
C29 C30' H30' 101.5
C30' C31' H31D 109.5
C30' C31' H31E 109.5
H31D C31' H31E 109.5
C30' C31' H31F 109.5
H31D C31' H31F 109.5
H31E C31' H31F 109.5
C30' C32' H32D 109.5
C30' C32' H32E 109.5
H32D C32' H32E 109.5
C30' C32' H32F 109.5
H32D C32' H32F 109.5
H32E C32' H32F 109.5
C34 C33 C38 120.0
C34 C33 P2 118.3(4)
C38 C33 P2 121.7(4)
C35 C34 C33 120.0
C35 C34 H34 120.0
C33 C34 H34 120.0
C36 C35 C34 120.0
C36 C35 H35 120.0
C34 C35 H35 120.0
C35 C36 C37 120.0
C35 C36 H36 120.0
C37 C36 H36 120.0
C38 C37 C36 120.0
C38 C37 H37 120.0
C36 C37 H37 120.0
C37 C38 C33 120.0
C37 C38 H38 120.0
C33 C38 H38 120.0
C34' C33' C38' 120.0
C34' C33' P2 119.2(6)
C38' C33' P2 120.8(6)
C35' C34' C33' 120.0
C35' C34' H34' 120.0
C33' C34' H34' 120.0
C34' C35' C36' 120.0
C34' C35' H35' 120.0
C36' C35' H35' 120.0
C35' C36' C37' 120.0
C35' C36' H36' 120.0
C37' C36' H36' 120.0
C38' C37' C36' 120.0
C38' C37' H37' 120.0
C36' C37' H37' 120.0
C37' C38' C33' 120.0
C37' C38' H38' 120.0
C33' C38' H38' 120.0
C40 C39 C44 120.0
C40 C39 P2 116.1(4)
C44 C39 P2 123.5(4)
C39 C40 C41 120.0
C39 C40 H40 120.0
C41 C40 H40 120.0
C42 C41 C40 120.0
C42 C41 H41 120.0
C40 C41 H41 120.0
C41 C42 C43 120.0
C41 C42 H42 120.0
C43 C42 H42 120.0
C44 C43 C42 120.0
C44 C43 H43 120.0
C42 C43 H43 120.0
C43 C44 C39 120.0
C43 C44 H44 120.0
C39 C44 H44 120.0
C40' C39' C44' 120.0
C40' C39' P2 116.2(6)
C44' C39' P2 123.7(6)
C39' C40' C41' 120.0
C39' C40' H40' 120.0
C41' C40' H40' 120.0
C42' C41' C40' 120.0
C42' C41' H41' 120.0
C40' C41' H41' 120.0
C41' C42' C43' 120.0
C41' C42' H42' 120.0
C43' C42' H42' 120.0
C44' C43' C42' 120.0
C44' C43' H43' 120.0
C42' C43' H43' 120.0
C43' C44' C39' 120.0
C43' C44' H44' 120.0
C39' C44' H44' 120.0
C55 P3 C61 102.6(3)
C55 P3 C46 102.7(3)
C61 P3 C46 103.0(3)
C55 P3 Cu2 118.9(2)
C61 P3 Cu2 115.1(2)
C46 P3 Cu2 112.7(2)
C46 N45 C50 115.3(6)
N45 C46 C47 122.4(7)
N45 C46 P3 115.9(5)
C47 C46 P3 121.3(5)
C48 C47 C46 121.0(7)
C48 C47 H47 119.5
C46 C47 H47 119.5
C47 C48 C49 116.9(7)
C47 C48 C51 122.2(7)
C49 C48 C51 120.9(7)
C50 C49 C48 119.2(7)
C50 C49 H49 120.4
C48 C49 H49 120.4
N45 C50 C49 125.1(7)
N45 C50 H50 117.4
C49 C50 H50 117.4
C48 C51 C52 111.5(7)
C48 C51 H51A 109.3
C52 C51 H51A 109.3
C48 C51 H51B 109.3
C52 C51 H51B 109.3
H51A C51 H51B 108.0
C53 C52 C54 109.2(10)
C53 C52 C51 112.1(9)
C54 C52 C51 107.9(10)
C53 C52 H52 109.2
C54 C52 H52 109.2
C51 C52 H52 109.2
C52 C53 H53A 109.5
C52 C53 H53B 109.5
H53A C53 H53B 109.5
C52 C53 H53C 109.5
H53A C53 H53C 109.5
H53B C53 H53C 109.5
C52 C54 H54A 109.5
C52 C54 H54B 109.5
H54A C54 H54B 109.5
C52 C54 H54C 109.5
H54A C54 H54C 109.5
H54B C54 H54C 109.5
C56 C55 C60 118.2(6)
C56 C55 P3 124.1(5)
C60 C55 P3 117.5(5)
C57 C56 C55 121.6(7)
C57 C56 H56 119.2
C55 C56 H56 119.2
C56 C57 C58 120.0(6)
C56 C57 H57 120.0
C58 C57 H57 120.0
C59 C58 C57 119.4(6)
C59 C58 H58 120.3
C57 C58 H58 120.3
C58 C59 C60 120.6(7)
C58 C59 H59 119.7
C60 C59 H59 119.7
C59 C60 C55 120.1(6)
C59 C60 H60 119.9
C55 C60 H60 119.9
C62 C61 C66 118.4(7)
C62 C61 P3 119.5(6)
C66 C61 P3 122.1(6)
C61 C62 C63 120.0(8)
C61 C62 H62 120.0
C63 C62 H62 120.0
C64 C63 C62 120.7(9)
C64 C63 H63 119.7
C62 C63 H63 119.7
C65 C64 C63 119.5(8)
C65 C64 H64 120.2
C63 C64 H64 120.2
C64 C65 C66 120.2(8)
C64 C65 H65 119.9
C66 C65 H65 119.9
C65 C66 C61 121.1(8)
C65 C66 H66 119.4
C61 C66 H66 119.4

loop_
_geom_bond_atom_site_label_1
_geom_bond_atom_site_label_2
_geom_bond_distance
I1 Cu2 2.6263(10)
I1 Cu1 2.6731(10)
I2 Cu1 2.6519(10)
I2 Cu2 2.6563(10)
Cu1 P2 2.237(2)
Cu1 P1 2.2492(18)
Cu1 Cu2 2.7285(11)
Cu2 N1 2.081(5)
Cu2 P3 2.2308(19)
P1 C11 1.821(7)
P1 C17 1.825(7)
P1 C2 1.842(7)
N1 C6 1.349(8)
N1 C2 1.350(8)
C2 C3 1.386(9)
C3 C4 1.387(9)
C3 H3 0.9500
C4 C5 1.385(9)
C4 C7 1.502(9)
C5 C6 1.383(9)
C5 H5 0.9500
C6 H6 0.9500
C7 C8 1.528(11)
C7 H7A 0.9900
C7 H7B 0.9900
C8 C9 1.501(12)
C8 C10 1.515(13)
C8 H8 1.0000
C9 H9A 0.9800
C9 H9B 0.9800
C9 H9C 0.9800
C10 H10A 0.9800
C10 H10B 0.9800
C10 H10C 0.9800
C11 C16 1.387(10)
C11 C12 1.389(10)
C12 C13 1.377(11)
C12 H12 0.9500
C13 C14 1.369(12)
C13 H13 0.9500
C14 C15 1.369(11)
C14 H14 0.9500
C15 C16 1.371(10)
C15 H15 0.9500
C16 H16 0.9500
C17 C22 1.372(11)
C17 C18 1.393(10)
C18 C19 1.389(11)
C18 H18 0.9500
C19 C20 1.368(14)
C19 H19 0.9500
C20 C21 1.379(14)
C20 H20 0.9500
C21 C22 1.410(12)
C21 H21 0.9500
C22 H22 0.9500
P2 C33 1.774(6)
P2 C24 1.815(9)
P2 C39 1.840(6)
P2 C39' 1.848(8)
P2 C33' 1.880(7)
N23 C28 1.346(14)
N23 C24 1.377(12)
C24 N23' 1.356(13)
C24 C25 1.389(11)
C25 C26' 1.353(14)
C25 C26 1.361(12)
C25 H25 0.9500
C25 H25' 0.9500
C26 C27 1.413(14)
C26 C29 1.480(13)
C27 C28 1.342(15)
C27 H27 0.9500
C28 H28 0.9500
C29 C26' 1.489(14)
C29 C30' 1.491(17)
C29 C30 1.496(16)
C29 H29A 0.9900
C29 H29B 0.9900
C29 H29C 0.9900
C29 H29D 0.9900
C30 C31 1.425(13)
C30 C32 1.448(13)
C30 H30 1.0000
C31 H31A 0.9800
C31 H31B 0.9800
C31 H31C 0.9800
C32 H32A 0.9800
C32 H32B 0.9800
C32 H32C 0.9800
N23' C28' 1.346(15)
C26' C27' 1.414(15)
C27' C28' 1.337(17)
C27' H27' 0.9500
C28' H28' 0.9500
C30' C31' 1.432(14)
C30' C32' 1.439(14)
C30' H30' 1.0000
C31' H31D 0.9800
C31' H31E 0.9800
C31' H31F 0.9800
C32' H32D 0.9800
C32' H32E 0.9800
C32' H32F 0.9800
C33 C34 1.3900
C33 C38 1.3900
C34 C35 1.3900
C34 H34 0.9500
C35 C36 1.3900
C35 H35 0.9500
C36 C37 1.3900
C36 H36 0.9500
C37 C38 1.3900
C37 H37 0.9500
C38 H38 0.9500
C33' C34' 1.3900
C33' C38' 1.3900
C34' C35' 1.3900
C34' H34' 0.9500
C35' C36' 1.3900
C35' H35' 0.9500
C36' C37' 1.3900
C36' H36' 0.9500
C37' C38' 1.3900
C37' H37' 0.9500
C38' H38' 0.9500
C39 C40 1.3900
C39 C44 1.3900
C40 C41 1.3900
C40 H40 0.9500
C41 C42 1.3900
C41 H41 0.9500
C42 C43 1.3900
C42 H42 0.9500
C43 C44 1.3900
C43 H43 0.9500
C44 H44 0.9500
C39' C40' 1.3900
C39' C44' 1.3900
C40' C41' 1.3900
C40' H40' 0.9500
C41' C42' 1.3900
C41' H41' 0.9500
C42' C43' 1.3900
C42' H42' 0.9500
C43' C44' 1.3900
C43' H43' 0.9500
C44' H44' 0.9500
P3 C55 1.820(7)
P3 C61 1.827(7)
P3 C46 1.841(7)
N45 C46 1.343(8)
N45 C50 1.345(10)
C46 C47 1.407(10)
C47 C48 1.354(10)
C47 H47 0.9500
C48 C49 1.393(10)
C48 C51 1.520(11)
C49 C50 1.370(11)
C49 H49 0.9500
C50 H50 0.9500
C51 C52 1.595(14)
C51 H51A 0.9900
C51 H51B 0.9900
C52 C53 1.461(14)
C52 C54 1.525(14)
C52 H52 1.0000
C53 H53A 0.9800
C53 H53B 0.9800
C53 H53C 0.9800
C54 H54A 0.9800
C54 H54B 0.9800
C54 H54C 0.9800
C55 C56 1.390(9)
C55 C60 1.403(10)
C56 C57 1.369(10)
C56 H56 0.9500
C57 C58 1.397(11)
C57 H57 0.9500
C58 C59 1.377(10)
C58 H58 0.9500
C59 C60 1.389(10)
C59 H59 0.9500
C60 H60 0.9500
C61 C62 1.368(11)
C61 C66 1.392(10)
C62 C63 1.393(12)
C62 H62 0.9500
C63 C64 1.382(14)
C63 H63 0.9500
C64 C65 1.349(13)
C64 H64 0.9500
C65 C66 1.384(11)
C65 H65 0.9500
C66 H66 0.9500

loop_
_geom_torsion_atom_site_label_1
_geom_torsion_atom_site_label_2
_geom_torsion_atom_site_label_3
_geom_torsion_atom_site_label_4
_geom_torsion
Cu2 I2 Cu1 P2 -147.22(7)
Cu2 I2 Cu1 P1 81.10(5)
Cu2 I2 Cu1 I1 -31.50(3)
Cu2 I1 Cu1 P2 152.73(7)
Cu2 I1 Cu1 P1 -76.55(6)
Cu2 I1 Cu1 I2 31.87(3)
Cu1 I1 Cu2 N1 78.60(16)
Cu1 I1 Cu2 P3 -152.42(6)
Cu1 I1 Cu2 I2 -32.10(3)
Cu1 I2 Cu2 N1 -85.31(15)
Cu1 I2 Cu2 P3 150.94(6)
Cu1 I2 Cu2 I1 32.42(3)
P2 Cu1 Cu2 N1 -175.9(2)
P1 Cu1 Cu2 N1 -2.55(16)
I2 Cu1 Cu2 N1 101.42(15)
I1 Cu1 Cu2 N1 -114.18(15)
P2 Cu1 Cu2 P3 7.8(2)
P1 Cu1 Cu2 P3 -178.86(14)
I2 Cu1 Cu2 P3 -74.88(13)
I1 Cu1 Cu2 P3 69.51(13)
P2 Cu1 Cu2 I1 -61.74(13)
P1 Cu1 Cu2 I1 111.63(5)
I2 Cu1 Cu2 I1 -144.40(3)
P2 Cu1 Cu2 I2 82.65(13)
P1 Cu1 Cu2 I2 -103.97(5)
I1 Cu1 Cu2 I2 144.40(3)
P2 Cu1 P1 C11 -53.4(3)
I2 Cu1 P1 C11 72.4(3)
I1 Cu1 P1 C11 -173.7(2)
Cu2 Cu1 P1 C11 130.5(2)
P2 Cu1 P1 C17 67.7(3)
I2 Cu1 P1 C17 -166.4(2)
I1 Cu1 P1 C17 -52.6(2)
Cu2 Cu1 P1 C17 -108.3(2)
P2 Cu1 P1 C2 -171.9(2)
I2 Cu1 P1 C2 -46.0(2)
I1 Cu1 P1 C2 67.8(2)
Cu2 Cu1 P1 C2 12.0(2)
P3 Cu2 N1 C6 4.2(5)
I1 Cu2 N1 C6 128.2(4)
I2 Cu2 N1 C6 -115.1(4)
Cu1 Cu2 N1 C6 -173.8(4)
P3 Cu2 N1 C2 166.1(5)
I1 Cu2 N1 C2 -70.0(6)
I2 Cu2 N1 C2 46.7(6)
Cu1 Cu2 N1 C2 -12.0(5)
C6 N1 C2 C3 3.7(9)
Cu2 N1 C2 C3 -157.6(5)
C6 N1 C2 P1 -175.2(5)
Cu2 N1 C2 P1 23.5(7)
C11 P1 C2 N1 -149.7(5)
C17 P1 C2 N1 104.9(5)
Cu1 P1 C2 N1 -22.9(5)
C11 P1 C2 C3 31.4(6)
C17 P1 C2 C3 -74.0(6)
Cu1 P1 C2 C3 158.2(5)
N1 C2 C3 C4 -2.1(10)
P1 C2 C3 C4 176.7(5)
C2 C3 C4 C5 -0.2(10)
C2 C3 C4 C7 -178.9(6)
C3 C4 C5 C6 0.7(10)
C7 C4 C5 C6 179.4(6)
C2 N1 C6 C5 -3.2(10)
Cu2 N1 C6 C5 160.7(5)
C4 C5 C6 N1 1.0(11)
C5 C4 C7 C8 82.8(9)
C3 C4 C7 C8 -98.6(8)
C4 C7 C8 C9 -67.3(9)
C4 C7 C8 C10 59.4(9)
C17 P1 C11 C16 156.7(6)
C2 P1 C11 C16 49.8(6)
Cu1 P1 C11 C16 -74.3(6)
C17 P1 C11 C12 -27.1(7)
C2 P1 C11 C12 -134.0(6)
Cu1 P1 C11 C12 101.8(6)
C16 C11 C12 C13 -0.5(12)
P1 C11 C12 C13 -176.7(6)
C11 C12 C13 C14 0.8(13)
C12 C13 C14 C15 -0.6(13)
C13 C14 C15 C16 0.0(13)
C14 C15 C16 C11 0.3(12)
C12 C11 C16 C15 -0.1(11)
P1 C11 C16 C15 176.3(6)
C11 P1 C17 C22 121.2(7)
C2 P1 C17 C22 -132.9(6)
Cu1 P1 C17 C22 -7.7(7)
C11 P1 C17 C18 -54.9(6)
C2 P1 C17 C18 51.0(6)
Cu1 P1 C17 C18 176.2(5)
C22 C17 C18 C19 0.6(11)
P1 C17 C18 C19 176.7(6)
C17 C18 C19 C20 -2.6(11)
C18 C19 C20 C21 2.1(13)
C19 C20 C21 C22 0.3(16)
C18 C17 C22 C21 1.8(13)
P1 C17 C22 C21 -174.5(8)
C20 C21 C22 C17 -2.3(16)
P1 Cu1 P2 C33 168.7(4)
I2 Cu1 P2 C33 48.4(4)
I1 Cu1 P2 C33 -69.8(4)
Cu2 Cu1 P2 C33 -19.1(4)
P1 Cu1 P2 C24 -73.2(3)
I2 Cu1 P2 C24 166.5(3)
I1 Cu1 P2 C24 48.3(3)
Cu2 Cu1 P2 C24 99.0(3)
P1 Cu1 P2 C39 42.2(3)
I2 Cu1 P2 C39 -78.2(3)
I1 Cu1 P2 C39 163.7(3)
Cu2 Cu1 P2 C39 -145.6(3)
P1 Cu1 P2 C39' 54.3(5)
I2 Cu1 P2 C39' -66.0(5)
I1 Cu1 P2 C39' 175.8(5)
Cu2 Cu1 P2 C39' -133.5(5)
P1 Cu1 P2 C33' 170.6(6)
I2 Cu1 P2 C33' 50.2(6)
I1 Cu1 P2 C33' -67.9(6)
Cu2 Cu1 P2 C33' -17.3(6)
C28 N23 C24 N23' 104(3)
C28 N23 C24 C25 0.0(3)
C28 N23 C24 P2 -167.1(6)
C33 P2 C24 N23' -123.8(5)
C39 P2 C24 N23' -10.8(6)
C39' P2 C24 N23' -26.9(6)
C33' P2 C24 N23' -132.7(7)
Cu1 P2 C24 N23' 107.3(5)
C33 P2 C24 N23 -142.2(4)
C39 P2 C24 N23 -29.1(5)
C39' P2 C24 N23 -45.3(6)
C33' P2 C24 N23 -151.0(6)
Cu1 P2 C24 N23 89.0(4)
C33 P2 C24 C25 51.0(5)
C39 P2 C24 C25 164.0(4)
C39' P2 C24 C25 147.9(5)
C33' P2 C24 C25 42.1(6)
Cu1 P2 C24 C25 -77.9(4)
N23' C24 C25 C26' -0.3(3)
N23 C24 C25 C26' 18.4(5)
P2 C24 C25 C26' -174.8(7)
N23' C24 C25 C26 -18.5(5)
N23 C24 C25 C26 0.1(3)
P2 C24 C25 C26 166.9(6)
C26' C25 C26 C27 -100.5(19)
C24 C25 C26 C27 0.2(6)
C26' C25 C26 C29 77.6(18)
C24 C25 C26 C29 178.3(8)
C25 C26 C27 C28 -0.7(8)
C29 C26 C27 C28 -178.9(8)
C26 C27 C28 N23 0.9(9)
C24 N23 C28 C27 -0.6(7)
C25 C26 C29 C26' -75.8(18)
C27 C26 C29 C26' 102(2)
C25 C26 C29 C30' 127.2(13)
C27 C26 C29 C30' -54.8(14)
C25 C26 C29 C30 84.1(11)
C27 C26 C29 C30 -97.8(11)
C26 C29 C30 C31 40.1(19)
C26' C29 C30 C31 46(2)
C30' C29 C30 C31 -56.6(19)
C26 C29 C30 C32 179.4(13)
C26' C29 C30 C32 -174.7(14)
C30' C29 C30 C32 82.7(18)
N23 C24 N23' C28' -85(3)
C25 C24 N23' C28' -0.1(3)
P2 C24 N23' C28' 174.6(7)
C26 C25 C26' C27' 89.5(19)
C24 C25 C26' C27' 0.2(6)
C26 C25 C26' C29 -75.8(17)
C24 C25 C26' C29 -165.2(9)
C26 C29 C26' C25 76.9(17)
C30' C29 C26' C25 103.1(16)
C30 C29 C26' C25 53.8(16)
C26 C29 C26' C27' -87(2)
C30' C29 C26' C27' -60.7(17)
C30 C29 C26' C27' -110.0(13)
C25 C26' C27' C28' 0.3(9)
C29 C26' C27' C28' 165.5(10)
C26' C27' C28' N23' -0.8(10)
C24 N23' C28' C27' 0.7(7)
C26 C29 C30' C31' -30(3)
C26' C29 C30' C31' -37(3)
C30 C29 C30' C31' 71(3)
C26 C29 C30' C32' -171(2)
C26' C29 C30' C32' -178(2)
C30 C29 C30' C32' -70(2)
C24 P2 C33 C34 -101.2(6)
C39 P2 C33 C34 148.5(5)
C39' P2 C33 C34 150.0(7)
C33' P2 C33 C34 11(4)
Cu1 P2 C33 C34 21.6(7)
C24 P2 C33 C38 76.2(6)
C39 P2 C33 C38 -34.1(6)
C39' P2 C33 C38 -32.7(7)
C33' P2 C33 C38 -172(4)
Cu1 P2 C33 C38 -161.0(4)
C38 C33 C34 C35 0.0
P2 C33 C34 C35 177.4(7)
C33 C34 C35 C36 0.0
C34 C35 C36 C37 0.0
C35 C36 C37 C38 0.0
C36 C37 C38 C33 0.0
C34 C33 C38 C37 0.0
P2 C33 C38 C37 -177.3(7)
C33 P2 C33' C34' 149(5)
C24 P2 C33' C34' -140.8(8)
C39 P2 C33' C34' 104.3(9)
C39' P2 C33' C34' 107.7(10)
Cu1 P2 C33' C34' -20.8(10)
C33 P2 C33' C38' -30(4)
C24 P2 C33' C38' 40.0(10)
C39 P2 C33' C38' -74.9(10)
C39' P2 C33' C38' -71.6(10)
Cu1 P2 C33' C38' 159.9(8)
C38' C33' C34' C35' 0.0
P2 C33' C34' C35' -179.3(12)
C33' C34' C35' C36' 0.0
C34' C35' C36' C37' 0.0
C35' C36' C37' C38' 0.0
C36' C37' C38' C33' 0.0
C34' C33' C38' C37' 0.0
P2 C33' C38' C37' 179.3(13)
C33 P2 C39 C40 -95.0(5)
C24 P2 C39 C40 157.0(4)
C39' P2 C39 C40 -100(2)
C33' P2 C39 C40 -88.1(6)
Cu1 P2 C39 C40 37.9(5)
C33 P2 C39 C44 78.2(6)
C24 P2 C39 C44 -29.8(6)
C39' P2 C39 C44 73(2)
C33' P2 C39 C44 85.1(6)
Cu1 P2 C39 C44 -148.9(4)
C44 C39 C40 C41 0.0
P2 C39 C40 C41 173.4(6)
C39 C40 C41 C42 0.0
C40 C41 C42 C43 0.0
C41 C42 C43 C44 0.0
C42 C43 C44 C39 0.0
C40 C39 C44 C43 0.0
P2 C39 C44 C43 -172.9(7)
C33 P2 C39' C40' -172.2(8)
C24 P2 C39' C40' 84.7(8)
C39 P2 C39' C40' 2.7(18)
C33' P2 C39' C40' -166.1(8)
Cu1 P2 C39' C40' -44.3(9)
C33 P2 C39' C44' 11.4(10)
C24 P2 C39' C44' -91.7(9)
C39 P2 C39' C44' -174(3)
C33' P2 C39' C44' 17.5(10)
Cu1 P2 C39' C44' 139.3(8)
C44' C39' C40' C41' 0.0
P2 C39' C40' C41' -176.5(11)
C39' C40' C41' C42' 0.0
C40' C41' C42' C43' 0.0
C41' C42' C43' C44' 0.0
C42' C43' C44' C39' 0.0
C40' C39' C44' C43' 0.0
P2 C39' C44' C43' 176.3(12)
N1 Cu2 P3 C55 -44.6(3)
I1 Cu2 P3 C55 -170.6(2)
I2 Cu2 P3 C55 69.3(3)
Cu1 Cu2 P3 C55 131.3(3)
N1 Cu2 P3 C61 -166.7(3)
I1 Cu2 P3 C61 67.3(3)
I2 Cu2 P3 C61 -52.9(3)
Cu1 Cu2 P3 C61 9.1(3)
N1 Cu2 P3 C46 75.6(3)
I1 Cu2 P3 C46 -50.4(2)
I2 Cu2 P3 C46 -170.5(2)
Cu1 Cu2 P3 C46 -108.5(3)
C50 N45 C46 C47 0.5(9)
C50 N45 C46 P3 173.5(5)
C55 P3 C46 N45 47.2(6)
C61 P3 C46 N45 153.5(5)
Cu2 P3 C46 N45 -81.9(5)
C55 P3 C46 C47 -139.8(6)
C61 P3 C46 C47 -33.4(7)
Cu2 P3 C46 C47 91.1(6)
N45 C46 C47 C48 -0.3(11)
P3 C46 C47 C48 -172.9(6)
C46 C47 C48 C49 -0.6(11)
C46 C47 C48 C51 176.9(7)
C47 C48 C49 C50 1.2(11)
C51 C48 C49 C50 -176.3(7)
C46 N45 C50 C49 0.2(10)
C48 C49 C50 N45 -1.1(11)
C47 C48 C51 C52 -105.5(9)
C49 C48 C51 C52 71.9(10)
C48 C51 C52 C53 63.9(11)
C48 C51 C52 C54 -175.8(10)
C61 P3 C55 C56 -76.2(6)
C46 P3 C55 C56 30.4(6)
Cu2 P3 C55 C56 155.6(5)
C61 P3 C55 C60 99.8(6)
C46 P3 C55 C60 -153.6(5)
Cu2 P3 C55 C60 -28.4(6)
C60 C55 C56 C57 -0.1(10)
P3 C55 C56 C57 175.9(5)
C55 C56 C57 C58 -0.5(10)
C56 C57 C58 C59 1.4(11)
C57 C58 C59 C60 -1.8(11)
C58 C59 C60 C55 1.2(11)
C56 C55 C60 C59 -0.3(10)
P3 C55 C60 C59 -176.5(5)
C55 P3 C61 C62 -143.9(7)
C46 P3 C61 C62 109.6(7)
Cu2 P3 C61 C62 -13.3(8)
C55 P3 C61 C66 37.3(8)
C46 P3 C61 C66 -69.1(8)
Cu2 P3 C61 C66 167.9(6)
C66 C61 C62 C63 0.5(14)
P3 C61 C62 C63 -178.3(8)
C61 C62 C63 C64 -3.1(17)
C62 C63 C64 C65 4.3(18)
C63 C64 C65 C66 -2.8(17)
C64 C65 C66 C61 0.2(16)
C62 C61 C66 C65 1.0(14)
P3 C61 C66 C65 179.7(7)
